data_1572470
loop_
_publ_author_name
'Boronski, Josef T.'
'Griffin, Liam P.'
'Conder, Caroline'
'Crumpton, Agamemnon E.'
'Wales, Lewis L.'
'Aldridge, Simon'

_publ_section_title
;
 On the nature and limits of alkaline earth-triel bonding.
;
_journal_issue 37
_journal_name_full 'Chemical science'
_journal_page_first 15377
_journal_page_last 15384
_journal_paper_doi 10.1039/d4sc03832k
_journal_volume 15
_journal_year 2024
_chemical_formula_moiety 'C52 H67 Be In N2 O'
_chemical_formula_sum 'C52 H67 Be In N2 O'
_chemical_formula_weight 859.90
_space_group_crystal_system monoclinic
_space_group_IT_number 14
_space_group_name_Hall '-P 2ybc'
_space_group_name_H-M_alt 'P 1 21/c 1'
_atom_sites_solution_hydrogens geom
_atom_sites_solution_primary dual
_audit_creation_date 2023-03-28
_audit_creation_method
;
Olex2 1.5
(compiled 2023.03.06 svn.rbb2c1857 for OlexSys, GUI svn.r6748)
;
_audit_update_record
;
2024-04-09 deposited with the CCDC.	2024-08-22 downloaded from the CCDC.
;
_cell_angle_alpha 90
_cell_angle_beta 108.451(2)
_cell_angle_gamma 90
_cell_formula_units_Z 4
_cell_length_a 13.9427(2)
_cell_length_b 19.1025(3)
_cell_length_c 18.6052(3)
_cell_measurement_reflns_used 19936
_cell_measurement_temperature 150.01(10)
_cell_measurement_theta_max 76.3500
_cell_measurement_theta_min 4.1450
_cell_volume 4700.59(14)
_computing_cell_refinement 'CrysAlisPro 1.171.42.49 (Rigaku OD, 2022)'
_computing_data_collection 'CrysAlisPro 1.171.42.49 (Rigaku OD, 2022)'
_computing_data_reduction 'CrysAlisPro 1.171.42.49 (Rigaku OD, 2022)'
_computing_molecular_graphics 'Olex2 1.5 (Dolomanov et al., 2009)'
_computing_publication_material 'Olex2 1.5 (Dolomanov et al., 2009)'
_computing_structure_refinement 'SHELXL 2018/3 (Sheldrick, 2015)'
_computing_structure_solution 'SHELXT 2018/2 (Sheldrick, 2018)'
_diffrn_ambient_environment N~2~
_diffrn_ambient_temperature 150.01(10)
_diffrn_detector 'CCD plate'
_diffrn_detector_area_resol_mean 10.5035
_diffrn_detector_type Atlas
_diffrn_measured_fraction_theta_full 1.000
_diffrn_measured_fraction_theta_max 0.989
_diffrn_measurement_details
;
List of Runs (angles in degrees, time in seconds):

  # Type    Start    End  Width  t~exp~   \w     \q     \k     \f   Frames
#--------------------------------------------------------------------------
  1  \w      1.00  35.00   1.00    7.50    --  -41.65  19.00 -60.00   34
  2  \w    -16.00  31.00   1.00    7.50    --  -41.65  37.00  30.00   47
  3  \w    -11.00  30.00   1.00    7.50    --  -41.65  37.00-180.00   41
  4  \w     -5.00  20.00   1.00    7.50    --  -41.65  19.00   0.00   25
  5  \w      4.00  31.00   1.00    7.50    --  -41.65  19.00 -30.00   27
  6  \w     -3.00  29.00   1.00    7.50    --  -41.65  19.00-120.00   32
  7  \w     -5.00  35.00   1.00    7.50    --  -41.65  19.00  90.00   40
  8  \w     44.00  71.00   1.00   30.00    --  111.00 -45.00 -90.00   27
  9  \w    148.00 174.00   1.00   30.00    --  111.00  15.00-120.00   26
 10  \w     40.00  65.00   1.00   30.00    --  111.00 -45.00 -60.00   25
 11  \w     43.00  71.00   1.00   30.00    --  111.00 -45.00 120.00   28
 12  \w     45.00  72.00   1.00   30.00    --  111.00 -45.00  60.00   27
 13  \w     46.00  72.00   1.00   30.00    --  111.00-111.00-150.00   26
 14  \w     44.00  72.00   1.00   30.00    --  111.00 -45.00   0.00   28
 15  \w     42.00  68.00   1.00   30.00    --  111.00 -45.00-150.00   26
 16  \w    150.00 177.00   1.00   30.00    --  111.00  30.00 120.00   27
 17  \w     73.00  98.00   1.00   30.00    --  111.00  15.00-120.00   25
 18  \w     89.00 135.00   1.00   30.00    --  111.00  30.00 120.00   46
 19  \w    104.00 175.00   1.00   30.00    --  111.00 111.00 -30.00   71
 20  \w     46.00  72.00   1.00   30.00    --  111.00 -45.00-180.00   26
 21  \w     57.00 119.00   1.00   30.00    --  111.00 -77.00 -30.00   62
 22  \w    106.00 175.00   1.00   30.00    --  111.00  45.00 150.00   69
 23  \w     41.00  68.00   1.00   30.00    --  111.00 -45.00  30.00   27
 24  \w     83.00 108.00   1.00   30.00    --  111.00-111.00 -30.00   25
 25  \w     40.00  73.00   1.00   30.00    --  111.00-111.00 -30.00   33
 26  \w    129.00 164.00   1.00   30.00    --  111.00  77.00   0.00   35
 27  \w     66.00  91.00   1.00   30.00    --  111.00 -61.00  30.00   25
 28  \w     87.00 118.00   1.00   30.00    --  111.00  45.00 -60.00   31
 29  \w    -21.00   4.00   1.00    7.50    --  -41.65  37.00  30.00   25
 30  \w     -5.00  20.00   1.00    7.50    --  -41.65  19.00 -30.00   25
 31  \w   -114.00 -22.00   1.00    7.50    --  -41.65 -37.00 150.00   92
 32  \w      9.00  36.00   1.00    7.50    --  -41.65  19.00-150.00   27
 33  \w     -4.00  36.00   1.00    7.50    --  -41.65  19.00 -90.00   40
 34  \w    -21.00  13.00   1.00    7.50    --  -41.65  37.00  60.00   34
 35  \w     36.00  94.00   1.00    7.50    --   41.65-125.00 -30.00   58
 36  \w     92.00 163.00   1.00   30.00    --  111.00  61.00 120.00   71
 37  \w     43.00  98.00   1.00   30.00    --  111.00-111.00 -60.00   55
 38  \w    116.00 145.00   1.00   30.00    --  111.00 111.00 150.00   29
 39  \w     83.00 109.00   1.00   30.00    --  111.00  61.00-150.00   26
 40  \w     91.00 117.00   1.00   30.00    --  111.00  61.00 -30.00   26
 41  \w    136.00 150.00   1.00   30.00    --  111.00  61.00 -30.00   14
;
_diffrn_measurement_device 'four-circle diffractometer'
_diffrn_measurement_device_type 'SuperNova, Dual, Cu at home/near, Atlas'
_diffrn_measurement_method '\w scans'
_diffrn_orient_matrix_type 'CrysAlisPro convention (1999,Acta A55,543-557)'
_diffrn_orient_matrix_UB_11 -0.0834471000
_diffrn_orient_matrix_UB_12 -0.0562957000
_diffrn_orient_matrix_UB_13 -0.0205853000
_diffrn_orient_matrix_UB_21 -0.0015725000
_diffrn_orient_matrix_UB_22 -0.0000105000
_diffrn_orient_matrix_UB_23 0.0823927000
_diffrn_orient_matrix_UB_31 -0.0814214000
_diffrn_orient_matrix_UB_32 0.0576722000
_diffrn_orient_matrix_UB_33 -0.0200948000
_diffrn_radiation_monochromator mirror
_diffrn_radiation_probe x-ray
_diffrn_radiation_type 'Cu K\a'
_diffrn_radiation_wavelength 1.54184
_diffrn_reflns_av_R_equivalents 0.0401
_diffrn_reflns_av_unetI/netI 0.0314
_diffrn_reflns_Laue_measured_fraction_full 1.000
_diffrn_reflns_Laue_measured_fraction_max 0.989
_diffrn_reflns_limit_h_max 15
_diffrn_reflns_limit_h_min -17
_diffrn_reflns_limit_k_max 23
_diffrn_reflns_limit_k_min -24
_diffrn_reflns_limit_l_max 22
_diffrn_reflns_limit_l_min -23
_diffrn_reflns_number 41306
_diffrn_reflns_point_group_measured_fraction_full 1.000
_diffrn_reflns_point_group_measured_fraction_max 0.989
_diffrn_reflns_theta_full 67.684
_diffrn_reflns_theta_max 76.358
_diffrn_reflns_theta_min 4.065
_diffrn_source 'micro-focus sealed X-ray tube'
_diffrn_source_type 'SuperNova (Cu) X-ray Source'
_exptl_absorpt_coefficient_mu 4.288
_exptl_absorpt_correction_T_max 0.933
_exptl_absorpt_correction_T_min 0.636
_exptl_absorpt_correction_type gaussian
_exptl_absorpt_process_details
;
CrysAlisPro 1.171.42.49 (Rigaku Oxford Diffraction, 2022)
Numerical absorption correction based on gaussian integration over
a multifaceted crystal model
Empirical absorption correction using spherical harmonics,
implemented in SCALE3 ABSPACK scaling algorithm.
;
_exptl_crystal_colour 'clear colourless'
_exptl_crystal_colour_lustre clear
_exptl_crystal_colour_primary colourless
_exptl_crystal_density_diffrn 1.215
_exptl_crystal_description block
_exptl_crystal_F_000 1816
_exptl_crystal_size_max 0.118
_exptl_crystal_size_mid 0.079
_exptl_crystal_size_min 0.057
_refine_diff_density_max 0.525
_refine_diff_density_min -0.613
_refine_diff_density_rms 0.063
_refine_ls_extinction_method none
_refine_ls_goodness_of_fit_ref 1.038
_refine_ls_hydrogen_treatment constr
_refine_ls_matrix_type full
_refine_ls_number_parameters 530
_refine_ls_number_reflns 9754
_refine_ls_number_restraints 0
_refine_ls_restrained_S_all 1.038
_refine_ls_R_factor_all 0.0396
_refine_ls_R_factor_gt 0.0313
_refine_ls_shift/su_max 0.003
_refine_ls_shift/su_mean 0.000
_refine_ls_structure_factor_coef Fsqd
_refine_ls_weighting_details 'w=1/[\s^2^(Fo^2^)+(0.0385P)^2^+2.9147P] where P=(Fo^2^+2Fc^2^)/3'
_refine_ls_weighting_scheme calc
_refine_ls_wR_factor_gt 0.0762
_refine_ls_wR_factor_ref 0.0806
_reflns_Friedel_coverage 0.000
_reflns_number_gt 8425
_reflns_number_total 9754
_reflns_threshold_expression 'I > 2\s(I)'
_cod_data_source_file d4sc03832k2.cif
_cod_data_source_block noninbecp
_cod_depositor_comments 'Adding full bibliography for 1572469--1572472.cif.'
_cod_database_code 1572470
_shelx_shelxl_version_number 2018/3
_chemical_oxdiff_formula 'Be1 In1 N2 O1 C50 H50'
_shelx_space_group_comment
;
The symmetry employed for this shelxl refinement is uniquely defined
by the following loop, which should always be used as a source of
symmetry information in preference to the above space-group names.
They are only intended as comments.
;
_shelx_estimated_absorpt_t_max 0.792
_shelx_estimated_absorpt_t_min 0.632
_olex2_refinement_description
;
1. Fixed Uiso
 At 1.2 times of:
  All C(H) groups
 At 1.5 times of:
  All C(H,H,H) groups
2.a Ternary CH refined with riding coordinates:
 C1(H1), C2(H2), C3(H3), C4(H4), C5(H5), C7(H7), C15(H15), C20(H20), C27(H27)
2.b Aromatic/amide H refined with riding coordinates:
 C10(H10), C13(H13), C14(H14), C23(H23), C24(H24), C25(H25), C31(H31),
 C37(H37), C47(H47), C48(H48)
2.c Idealised Me refined as rotating group:
 C6(H6A,H6B,H6C), C8(H8A,H8B,H8C), C16(H16A,H16B,H16C), C17(H17A,H17B,H17C),
 C21(H21A,H21B,H21C), C22(H22A,H22B,H22C), C28(H28A,H28B,H28C), C29(H29A,H29B,
 H29C), C34(H34A,H34B,H34C), C35(H35A,H35B,H35C), C36(H36A,H36B,H36C), C40(H40A,
 H40B,H40C), C41(H41A,H41B,H41C), C51(H51A,H51B,H51C), C52(H52A,H52B,H52C),
 C53(H53A,H53B,H53C)
;
_olex2_submission_special_instructions 'No special instructions were received'
_oxdiff_exptl_absorpt_empirical_details
;
Empirical correction (ABSPACK) includes:
- Absorption correction using spherical harmonics
- Frame scaling
;
_oxdiff_exptl_absorpt_empirical_full_max 1.104
_oxdiff_exptl_absorpt_empirical_full_min 0.914

loop_
_space_group_symop_operation_xyz
'x, y, z'
'-x, y+1/2, -z+1/2'
'-x, -y, -z'
'x, -y-1/2, z-1/2'

loop_
_atom_site_label
_atom_site_type_symbol
_atom_site_fract_x
_atom_site_fract_y
_atom_site_fract_z
_atom_site_U_iso_or_equiv
_atom_site_adp_type
_atom_site_occupancy
_atom_site_site_symmetry_order
_atom_site_calc_flag
_atom_site_refinement_flags_posn
_atom_site_refinement_flags_adp
_atom_site_refinement_flags_occupancy
_atom_site_disorder_assembly
_atom_site_disorder_group
In1 In 0.48866(2) 0.51154(2) 0.27513(2) 0.02163(5) Uani 1 1 d . . . . .
O1 O 0.48594(10) 0.43709(7) 0.37997(8) 0.0190(3) Uani 1 1 d . . . . .
N1 N 0.34473(13) 0.46150(10) 0.25012(10) 0.0222(4) Uani 1 1 d . . . . .
N2 N 0.62999(13) 0.45732(9) 0.31956(10) 0.0207(3) Uani 1 1 d . . . . .
C1 C 0.5654(3) 0.7014(2) 0.2061(2) 0.0722(12) Uani 1 1 d . . . . .
H1 H 0.602868 0.730194 0.251138 0.087 Uiso 1 1 calc R U . . .
C2 C 0.4599(3) 0.70261(17) 0.1688(2) 0.0537(8) Uani 1 1 d . . . . .
H2 H 0.409147 0.732478 0.182251 0.064 Uiso 1 1 calc R U . . .
C3 C 0.4393(3) 0.65134(18) 0.11217(18) 0.0564(9) Uani 1 1 d . . . . .
H3 H 0.370533 0.637699 0.078435 0.068 Uiso 1 1 calc R U . . .
C4 C 0.5297(4) 0.6186(2) 0.1148(2) 0.0685(11) Uani 1 1 d . . . . .
H4 H 0.536480 0.577721 0.083237 0.082 Uiso 1 1 calc R U . . .
C5 C 0.6074(3) 0.6491(2) 0.1718(3) 0.0739(13) Uani 1 1 d . . . . .
H5 H 0.679838 0.634127 0.188421 0.089 Uiso 1 1 calc R U . . .
C6 C 0.2441(5) 0.33941(19) 0.0882(3) 0.101(2) Uani 1 1 d . . . . .
H6A H 0.179445 0.342967 0.047362 0.151 Uiso 1 1 calc R U . . .
H6B H 0.231500 0.328422 0.135907 0.151 Uiso 1 1 calc R U . . .
H6C H 0.285019 0.302213 0.076303 0.151 Uiso 1 1 calc R U . . .
C7 C 0.3000(2) 0.40835(15) 0.09605(15) 0.0421(6) Uani 1 1 d . . . . .
H7 H 0.364899 0.403542 0.138534 0.051 Uiso 1 1 calc R U . . .
C8 C 0.3256(4) 0.4220(2) 0.0244(2) 0.0712(11) Uani 1 1 d . . . . .
H8A H 0.366474 0.383234 0.015415 0.107 Uiso 1 1 calc R U . . .
H8B H 0.363897 0.465738 0.029620 0.107 Uiso 1 1 calc R U . . .
H8C H 0.263104 0.425814 -0.018462 0.107 Uiso 1 1 calc R U . . .
C9 C 0.23863(19) 0.46653(13) 0.11689(13) 0.0308(5) Uani 1 1 d . . . . .
C10 C 0.1566(2) 0.49606(14) 0.06125(15) 0.0404(6) Uani 1 1 d . . . . .
H10 H 0.141778 0.481539 0.010048 0.048 Uiso 1 1 calc R U . . .
C11 C 0.26089(16) 0.49004(11) 0.19206(12) 0.0229(4) Uani 1 1 d . . . . .
C12 C 0.20116(17) 0.54216(12) 0.21071(13) 0.0253(4) Uani 1 1 d . . . . .
C13 C 0.11876(19) 0.56870(13) 0.15351(15) 0.0359(6) Uani 1 1 d . . . . .
H13 H 0.076955 0.603035 0.165536 0.043 Uiso 1 1 calc R U . . .
C14 C 0.0966(2) 0.54600(14) 0.07949(16) 0.0430(7) Uani 1 1 d . . . . .
H14 H 0.040107 0.564789 0.041163 0.052 Uiso 1 1 calc R U . . .
C15 C 0.22688(18) 0.57147(13) 0.29057(14) 0.0300(5) Uani 1 1 d . . . . .
H15 H 0.289640 0.547322 0.322291 0.036 Uiso 1 1 calc R U . . .
C16 C 0.1451(3) 0.5574(2) 0.3264(2) 0.0606(9) Uani 1 1 d . . . . .
H16A H 0.083687 0.583065 0.298636 0.091 Uiso 1 1 calc R U . . .
H16B H 0.168287 0.572888 0.379304 0.091 Uiso 1 1 calc R U . . .
H16C H 0.130465 0.507122 0.324329 0.091 Uiso 1 1 calc R U . . .
C17 C 0.2502(2) 0.64983(15) 0.29237(17) 0.0440(7) Uani 1 1 d . . . . .
H17A H 0.304821 0.657951 0.270750 0.066 Uiso 1 1 calc R U . . .
H17B H 0.271082 0.666470 0.344887 0.066 Uiso 1 1 calc R U . . .
H17C H 0.189559 0.675252 0.262632 0.066 Uiso 1 1 calc R U . . .
C18 C 0.71057(16) 0.48047(11) 0.29401(12) 0.0216(4) Uani 1 1 d . . . . .
C19 C 0.71535(18) 0.45784(12) 0.22319(13) 0.0277(5) Uani 1 1 d . . . . .
C20 C 0.6401(2) 0.40390(14) 0.17757(15) 0.0367(6) Uani 1 1 d . . . . .
H20 H 0.574994 0.411379 0.188290 0.044 Uiso 1 1 calc R U . . .
C21 C 0.6180(3) 0.40956(16) 0.09223(16) 0.0475(7) Uani 1 1 d . . . . .
H21A H 0.596720 0.457429 0.075778 0.071 Uiso 1 1 calc R U . . .
H21B H 0.563955 0.376795 0.066566 0.071 Uiso 1 1 calc R U . . .
H21C H 0.679182 0.398116 0.079409 0.071 Uiso 1 1 calc R U . . .
C22 C 0.6768(4) 0.33020(17) 0.20393(19) 0.0817(15) Uani 1 1 d . . . . .
H22A H 0.738933 0.320382 0.191790 0.123 Uiso 1 1 calc R U . . .
H22B H 0.624644 0.296187 0.178128 0.123 Uiso 1 1 calc R U . . .
H22C H 0.690389 0.326659 0.258802 0.123 Uiso 1 1 calc R U . . .
C23 C 0.7919(2) 0.48338(15) 0.19701(16) 0.0389(6) Uani 1 1 d . . . . .
H23 H 0.795116 0.468681 0.149051 0.047 Uiso 1 1 calc R U . . .
C24 C 0.8629(2) 0.52965(16) 0.23981(17) 0.0423(6) Uani 1 1 d . . . . .
H24 H 0.915206 0.546161 0.221586 0.051 Uiso 1 1 calc R U . . .
C25 C 0.85822(19) 0.55201(14) 0.30897(16) 0.0351(5) Uani 1 1 d . . . . .
H25 H 0.907766 0.583794 0.338090 0.042 Uiso 1 1 calc R U . . .
C26 C 0.78204(16) 0.52887(12) 0.33714(13) 0.0246(4) Uani 1 1 d . . . . .
C27 C 0.77629(18) 0.55734(12) 0.41187(13) 0.0284(5) Uani 1 1 d . . . . .
H27 H 0.714073 0.537649 0.419996 0.034 Uiso 1 1 calc R U . . .
C28 C 0.7664(2) 0.63724(14) 0.40967(16) 0.0368(6) Uani 1 1 d . . . . .
H28A H 0.825871 0.657983 0.400714 0.055 Uiso 1 1 calc R U . . .
H28B H 0.761499 0.654020 0.458166 0.055 Uiso 1 1 calc R U . . .
H28C H 0.705411 0.650822 0.368717 0.055 Uiso 1 1 calc R U . . .
C29 C 0.8665(2) 0.53481(15) 0.47849(16) 0.0422(6) Uani 1 1 d . . . . .
H29A H 0.868673 0.483600 0.481725 0.063 Uiso 1 1 calc R U . . .
H29B H 0.860066 0.554266 0.525477 0.063 Uiso 1 1 calc R U . . .
H29C H 0.928985 0.552069 0.471160 0.063 Uiso 1 1 calc R U . . .
C30 C 0.32199(15) 0.41359(11) 0.29811(12) 0.0198(4) Uani 1 1 d . . . . .
C31 C 0.23090(16) 0.37699(12) 0.28468(12) 0.0233(4) Uani 1 1 d . . . . .
H31 H 0.176281 0.386936 0.240168 0.028 Uiso 1 1 calc R U . . .
C32 C 0.21825(16) 0.32607(11) 0.33520(12) 0.0224(4) Uani 1 1 d . . . . .
C33 C 0.11653(17) 0.28727(13) 0.31512(14) 0.0288(5) Uani 1 1 d . . . . .
C34 C 0.03117(19) 0.34012(16) 0.3090(2) 0.0455(7) Uani 1 1 d . . . . .
H34A H 0.043226 0.363869 0.357738 0.068 Uiso 1 1 calc R U . . .
H34B H -0.033720 0.315423 0.295527 0.068 Uiso 1 1 calc R U . . .
H34C H 0.029579 0.374760 0.269769 0.068 Uiso 1 1 calc R U . . .
C35 C 0.0967(2) 0.24967(16) 0.23895(17) 0.0455(7) Uani 1 1 d . . . . .
H35A H 0.094406 0.284103 0.199381 0.068 Uiso 1 1 calc R U . . .
H35B H 0.031998 0.224851 0.226166 0.068 Uiso 1 1 calc R U . . .
H35C H 0.151178 0.216048 0.242637 0.068 Uiso 1 1 calc R U . . .
C36 C 0.1144(2) 0.23257(16) 0.37447(17) 0.0431(7) Uani 1 1 d . . . . .
H36A H 0.167005 0.197459 0.378135 0.065 Uiso 1 1 calc R U . . .
H36B H 0.048085 0.209716 0.359612 0.065 Uiso 1 1 calc R U . . .
H36C H 0.126794 0.255424 0.423730 0.065 Uiso 1 1 calc R U . . .
C37 C 0.29817(16) 0.31172(11) 0.40109(12) 0.0212(4) Uani 1 1 d . . . . .
H37 H 0.290471 0.276422 0.434814 0.025 Uiso 1 1 calc R U . . .
C38 C 0.38937(15) 0.34863(11) 0.41807(11) 0.0186(4) Uani 1 1 d . . . . .
C39 C 0.48183(15) 0.33895(11) 0.48851(11) 0.0192(4) Uani 1 1 d . . . . .
C40 C 0.47881(17) 0.26920(12) 0.52753(13) 0.0257(4) Uani 1 1 d . . . . .
H40A H 0.476477 0.230818 0.492062 0.039 Uiso 1 1 calc R U . . .
H40B H 0.418543 0.267415 0.543824 0.039 Uiso 1 1 calc R U . . .
H40C H 0.539465 0.264515 0.571784 0.039 Uiso 1 1 calc R U . . .
C41 C 0.48377(17) 0.39863(12) 0.54510(12) 0.0252(4) Uani 1 1 d . . . . .
H41A H 0.544965 0.394626 0.589033 0.038 Uiso 1 1 calc R U . . .
H41B H 0.423986 0.395175 0.561838 0.038 Uiso 1 1 calc R U . . .
H41C H 0.483594 0.443916 0.520309 0.038 Uiso 1 1 calc R U . . .
C42 C 0.39682(15) 0.39866(10) 0.36702(11) 0.0181(4) Uani 1 1 d . . . . .
C43 C 0.57285(14) 0.39637(10) 0.40968(11) 0.0180(4) Uani 1 1 d . . . . .
C45 C 0.57587(15) 0.34593(10) 0.46306(11) 0.0183(4) Uani 1 1 d . . . . .
C46 C 0.64964(15) 0.40913(11) 0.37779(11) 0.0192(4) Uani 1 1 d . . . . .
C47 C 0.66420(16) 0.30626(11) 0.48969(11) 0.0202(4) Uani 1 1 d . . . . .
H47 H 0.669033 0.271031 0.526719 0.024 Uiso 1 1 calc R U . . .
C48 C 0.73785(15) 0.36919(11) 0.40733(12) 0.0215(4) Uani 1 1 d . . . . .
H48 H 0.793636 0.377242 0.389483 0.026 Uiso 1 1 calc R U . . .
C49 C 0.74560(15) 0.31774(11) 0.46252(12) 0.0207(4) Uani 1 1 d . . . . .
C50 C 0.84255(16) 0.27347(12) 0.48894(13) 0.0246(4) Uani 1 1 d . . . . .
C51 C 0.8539(2) 0.23272(15) 0.42095(16) 0.0389(6) Uani 1 1 d . . . . .
H51A H 0.917231 0.206066 0.436810 0.058 Uiso 1 1 calc R U . . .
H51B H 0.854990 0.265621 0.380791 0.058 Uiso 1 1 calc R U . . .
H51C H 0.796837 0.200473 0.401862 0.058 Uiso 1 1 calc R U . . .
C52 C 0.93498(18) 0.32075(15) 0.51967(19) 0.0422(7) Uani 1 1 d . . . . .
H52A H 0.930116 0.346184 0.564134 0.063 Uiso 1 1 calc R U . . .
H52B H 0.937620 0.354264 0.480466 0.063 Uiso 1 1 calc R U . . .
H52C H 0.996449 0.292106 0.534127 0.063 Uiso 1 1 calc R U . . .
C53 C 0.8417(2) 0.22057(15) 0.55016(16) 0.0392(6) Uani 1 1 d . . . . .
H53A H 0.905854 0.194931 0.566009 0.059 Uiso 1 1 calc R U . . .
H53B H 0.785792 0.187567 0.529984 0.059 Uiso 1 1 calc R U . . .
H53C H 0.832832 0.245227 0.593826 0.059 Uiso 1 1 calc R U . . .
Be1 Be 0.5056(3) 0.61345(18) 0.2087(2) 0.0355(7) Uani 1 1 d . . . . .

loop_
_atom_site_aniso_label
_atom_site_aniso_U_11
_atom_site_aniso_U_22
_atom_site_aniso_U_33
_atom_site_aniso_U_23
_atom_site_aniso_U_13
_atom_site_aniso_U_12
In1 0.02134(8) 0.02179(8) 0.02193(8) 0.00374(5) 0.00709(5) -0.00144(5)
O1 0.0155(6) 0.0190(7) 0.0215(7) 0.0025(5) 0.0044(5) -0.0014(5)
N1 0.0199(8) 0.0250(9) 0.0206(8) 0.0052(7) 0.0051(7) -0.0022(7)
N2 0.0179(8) 0.0236(9) 0.0211(8) 0.0029(7) 0.0068(7) -0.0024(7)
C1 0.086(3) 0.046(2) 0.074(3) 0.0226(18) 0.011(2) -0.0273(19)
C2 0.072(2) 0.0383(16) 0.0553(19) 0.0200(14) 0.0267(17) 0.0134(15)
C3 0.072(2) 0.056(2) 0.0373(16) 0.0206(14) 0.0121(15) 0.0140(17)
C4 0.100(3) 0.063(2) 0.062(2) 0.0272(18) 0.054(2) 0.023(2)
C5 0.056(2) 0.068(2) 0.112(4) 0.052(2) 0.046(2) 0.0089(18)
C6 0.170(5) 0.0343(18) 0.155(5) -0.010(2) 0.133(5) 0.000(2)
C7 0.0552(17) 0.0434(15) 0.0267(12) -0.0049(10) 0.0115(12) 0.0089(13)
C8 0.096(3) 0.063(2) 0.077(3) 0.0086(19) 0.060(2) 0.008(2)
C9 0.0374(13) 0.0282(12) 0.0234(11) 0.0009(9) 0.0046(9) -0.0025(10)
C10 0.0500(16) 0.0368(14) 0.0224(11) -0.0011(10) -0.0055(11) -0.0011(11)
C11 0.0219(10) 0.0225(10) 0.0216(10) 0.0035(8) 0.0032(8) -0.0039(8)
C12 0.0241(10) 0.0239(11) 0.0255(11) 0.0017(8) 0.0043(8) -0.0025(8)
C13 0.0298(12) 0.0276(12) 0.0409(14) 0.0013(10) -0.0021(10) 0.0042(9)
C14 0.0403(14) 0.0353(14) 0.0350(14) 0.0046(11) -0.0143(11) 0.0015(11)
C15 0.0304(12) 0.0314(12) 0.0273(11) -0.0016(9) 0.0080(9) 0.0036(9)
C16 0.070(2) 0.067(2) 0.059(2) -0.0150(17) 0.0412(18) -0.0175(18)
C17 0.0564(18) 0.0344(14) 0.0378(14) -0.0096(11) 0.0099(13) -0.0053(12)
C18 0.0202(10) 0.0220(10) 0.0250(10) 0.0033(8) 0.0103(8) -0.0002(8)
C19 0.0316(12) 0.0268(11) 0.0280(11) 0.0001(9) 0.0141(9) -0.0017(9)
C20 0.0489(15) 0.0357(14) 0.0288(12) -0.0103(10) 0.0171(11) -0.0109(11)
C21 0.067(2) 0.0412(16) 0.0303(14) -0.0034(11) 0.0093(13) -0.0042(14)
C22 0.154(4) 0.0332(17) 0.0335(16) -0.0016(13) -0.005(2) -0.022(2)
C23 0.0436(15) 0.0470(16) 0.0357(13) -0.0038(11) 0.0261(12) -0.0052(12)
C24 0.0365(14) 0.0510(16) 0.0500(16) -0.0013(13) 0.0286(12) -0.0103(12)
C25 0.0267(12) 0.0394(14) 0.0420(14) -0.0035(11) 0.0146(10) -0.0108(10)
C26 0.0217(10) 0.0235(11) 0.0291(11) -0.0002(8) 0.0090(8) -0.0023(8)
C27 0.0280(11) 0.0291(12) 0.0282(11) -0.0059(9) 0.0092(9) -0.0070(9)
C28 0.0352(13) 0.0330(13) 0.0408(14) -0.0091(11) 0.0100(11) -0.0029(10)
C29 0.0466(15) 0.0385(14) 0.0330(13) -0.0017(11) 0.0003(11) -0.0061(12)
C30 0.0193(9) 0.0204(10) 0.0198(9) 0.0003(7) 0.0065(8) 0.0002(7)
C31 0.0189(10) 0.0269(11) 0.0219(10) 0.0014(8) 0.0033(8) -0.0020(8)
C32 0.0197(10) 0.0237(10) 0.0242(10) -0.0021(8) 0.0075(8) -0.0052(8)
C33 0.0224(11) 0.0331(12) 0.0295(11) 0.0009(9) 0.0062(9) -0.0091(9)
C34 0.0225(12) 0.0478(17) 0.067(2) 0.0028(14) 0.0154(12) -0.0064(11)
C35 0.0422(15) 0.0497(17) 0.0414(15) -0.0120(12) 0.0089(12) -0.0218(13)
C36 0.0316(13) 0.0483(16) 0.0459(15) 0.0109(12) 0.0071(11) -0.0198(12)
C37 0.0218(10) 0.0211(10) 0.0222(10) 0.0019(7) 0.0092(8) -0.0026(8)
C38 0.0186(9) 0.0196(10) 0.0188(9) -0.0009(7) 0.0074(7) 0.0004(7)
C39 0.0189(10) 0.0203(10) 0.0190(9) 0.0011(7) 0.0068(8) -0.0014(7)
C40 0.0234(10) 0.0268(11) 0.0269(11) 0.0076(9) 0.0078(8) -0.0011(8)
C41 0.0253(11) 0.0310(11) 0.0201(10) -0.0030(8) 0.0085(8) -0.0010(9)
C42 0.0164(9) 0.0185(9) 0.0203(9) -0.0002(7) 0.0069(7) -0.0019(7)
C43 0.0155(9) 0.0188(9) 0.0182(9) -0.0006(7) 0.0034(7) -0.0005(7)
C45 0.0181(9) 0.0202(10) 0.0171(9) -0.0015(7) 0.0062(7) -0.0037(7)
C46 0.0202(9) 0.0189(10) 0.0177(9) -0.0005(7) 0.0052(7) -0.0034(7)
C47 0.0218(10) 0.0203(10) 0.0174(9) 0.0014(7) 0.0048(7) -0.0005(8)
C48 0.0180(9) 0.0242(10) 0.0230(10) -0.0016(8) 0.0076(8) -0.0021(8)
C49 0.0185(9) 0.0213(10) 0.0208(10) -0.0027(8) 0.0042(7) -0.0004(8)
C50 0.0197(10) 0.0247(11) 0.0294(11) 0.0010(8) 0.0076(8) 0.0032(8)
C51 0.0381(14) 0.0379(14) 0.0434(15) -0.0022(11) 0.0166(11) 0.0111(11)
C52 0.0206(12) 0.0372(14) 0.0607(18) -0.0019(12) 0.0016(11) 0.0018(10)
C53 0.0295(12) 0.0437(15) 0.0454(15) 0.0178(12) 0.0133(11) 0.0143(11)
Be1 0.0365(17) 0.0333(17) 0.0354(17) 0.0100(13) 0.0093(14) 0.0032(13)

loop_
_atom_type_symbol
_atom_type_description
_atom_type_scat_dispersion_real
_atom_type_scat_dispersion_imag
_atom_type_scat_source
C C 0.0181 0.0091 'International Tables Vol C Tables 4.2.6.8 and 6.1.1.4'
H H 0.0000 0.0000 'International Tables Vol C Tables 4.2.6.8 and 6.1.1.4'
Be Be 0.0038 0.0014 'International Tables Vol C Tables 4.2.6.8 and 6.1.1.4'
In In 0.0822 5.0449 'International Tables Vol C Tables 4.2.6.8 and 6.1.1.4'
N N 0.0311 0.0180 'International Tables Vol C Tables 4.2.6.8 and 6.1.1.4'
O O 0.0492 0.0322 'International Tables Vol C Tables 4.2.6.8 and 6.1.1.4'

loop_
_exptl_crystal_face_index_h
_exptl_crystal_face_index_k
_exptl_crystal_face_index_l
_exptl_crystal_face_perp_dist
-8 4 -1 0.0170
-1 -3 11 0.0565
7 -8 -5 0.0425
5 -9 4 0.0397
-6 9 0 0.0266
-5 3 11 0.0584
8 0 1 0.0309
1 12 1 0.0398
-1 -12 -1 0.0335
8 5 -8 0.0475
4 9 -7 0.0490
1 6 -11 0.0366
-7 0 -4 0.0175

loop_
_geom_angle_atom_site_label_1
_geom_angle_atom_site_label_2
_geom_angle_atom_site_label_3
_geom_angle
_geom_angle_site_symmetry_1
_geom_angle_site_symmetry_3
_geom_angle_publ_flag
N1 In1 O1 70.12(6) . . ?
N1 In1 N2 123.53(7) . . ?
N1 In1 Be1 119.89(10) . . ?
N2 In1 O1 69.71(6) . . ?
N2 In1 Be1 111.60(10) . . ?
Be1 In1 O1 159.41(10) . . ?
C42 O1 In1 114.16(11) . . ?
C42 O1 C43 112.83(15) . . ?
C43 O1 In1 114.35(12) . . ?
C11 N1 In1 118.83(13) . . ?
C30 N1 In1 123.13(13) . . ?
C30 N1 C11 116.22(17) . . ?
C18 N2 In1 116.58(13) . . ?
C46 N2 In1 123.62(14) . . ?
C46 N2 C18 119.19(17) . . ?
C2 C1 H1 126.0 . . ?
C2 C1 Be1 68.1(2) . . ?
C5 C1 H1 126.0 . . ?
C5 C1 C2 107.8(4) . . ?
C5 C1 Be1 68.3(2) . . ?
Be1 C1 H1 126.0 . . ?
C1 C2 H2 126.5 . . ?
C1 C2 Be1 67.8(2) . . ?
C3 C2 C1 106.9(4) . . ?
C3 C2 H2 126.5 . . ?
C3 C2 Be1 68.1(2) . . ?
Be1 C2 H2 126.5 . . ?
C2 C3 H3 125.6 . . ?
C2 C3 Be1 68.3(2) . . ?
C4 C3 C2 108.6(4) . . ?
C4 C3 H3 125.6 . . ?
C4 C3 Be1 68.2(2) . . ?
Be1 C3 H3 125.6 . . ?
C3 C4 H4 125.6 . . ?
C3 C4 Be1 68.4(2) . . ?
C5 C4 C3 108.6(4) . . ?
C5 C4 H4 125.6 . . ?
C5 C4 Be1 68.7(3) . . ?
Be1 C4 H4 125.6 . . ?
C1 C5 H5 125.9 . . ?
C1 C5 Be1 67.9(2) . . ?
C4 C5 C1 108.0(4) . . ?
C4 C5 H5 125.9 . . ?
C4 C5 Be1 68.3(2) . . ?
Be1 C5 H5 125.9 . . ?
H6A C6 H6B 109.5 . . ?
H6A C6 H6C 109.5 . . ?
H6B C6 H6C 109.5 . . ?
C7 C6 H6A 109.5 . . ?
C7 C6 H6B 109.5 . . ?
C7 C6 H6C 109.5 . . ?
C6 C7 H7 107.8 . . ?
C6 C7 C9 110.2(3) . . ?
C8 C7 C6 108.9(3) . . ?
C8 C7 H7 107.8 . . ?
C8 C7 C9 114.1(3) . . ?
C9 C7 H7 107.8 . . ?
C7 C8 H8A 109.5 . . ?
C7 C8 H8B 109.5 . . ?
C7 C8 H8C 109.5 . . ?
H8A C8 H8B 109.5 . . ?
H8A C8 H8C 109.5 . . ?
H8B C8 H8C 109.5 . . ?
C10 C9 C7 120.0(2) . . ?
C10 C9 C11 118.6(2) . . ?
C11 C9 C7 121.4(2) . . ?
C9 C10 H10 119.5 . . ?
C14 C10 C9 121.0(2) . . ?
C14 C10 H10 119.5 . . ?
C9 C11 N1 120.1(2) . . ?
C9 C11 C12 120.6(2) . . ?
C12 C11 N1 119.4(2) . . ?
C11 C12 C15 121.7(2) . . ?
C13 C12 C11 118.6(2) . . ?
C13 C12 C15 119.7(2) . . ?
C12 C13 H13 119.4 . . ?
C14 C13 C12 121.2(3) . . ?
C14 C13 H13 119.4 . . ?
C10 C14 C13 120.0(2) . . ?
C10 C14 H14 120.0 . . ?
C13 C14 H14 120.0 . . ?
C12 C15 H15 107.4 . . ?
C12 C15 C17 111.4(2) . . ?
C16 C15 C12 112.7(2) . . ?
C16 C15 H15 107.4 . . ?
C16 C15 C17 110.4(2) . . ?
C17 C15 H15 107.4 . . ?
C15 C16 H16A 109.5 . . ?
C15 C16 H16B 109.5 . . ?
C15 C16 H16C 109.5 . . ?
H16A C16 H16B 109.5 . . ?
H16A C16 H16C 109.5 . . ?
H16B C16 H16C 109.5 . . ?
C15 C17 H17A 109.5 . . ?
C15 C17 H17B 109.5 . . ?
C15 C17 H17C 109.5 . . ?
H17A C17 H17B 109.5 . . ?
H17A C17 H17C 109.5 . . ?
H17B C17 H17C 109.5 . . ?
C19 C18 N2 119.58(19) . . ?
C19 C18 C26 120.0(2) . . ?
C26 C18 N2 120.3(2) . . ?
C18 C19 C20 120.1(2) . . ?
C23 C19 C18 119.2(2) . . ?
C23 C19 C20 120.7(2) . . ?
C19 C20 H20 107.5 . . ?
C19 C20 C21 114.2(2) . . ?
C19 C20 C22 110.1(2) . . ?
C21 C20 H20 107.5 . . ?
C21 C20 C22 109.7(2) . . ?
C22 C20 H20 107.5 . . ?
C20 C21 H21A 109.5 . . ?
C20 C21 H21B 109.5 . . ?
C20 C21 H21C 109.5 . . ?
H21A C21 H21B 109.5 . . ?
H21A C21 H21C 109.5 . . ?
H21B C21 H21C 109.5 . . ?
C20 C22 H22A 109.5 . . ?
C20 C22 H22B 109.5 . . ?
C20 C22 H22C 109.5 . . ?
H22A C22 H22B 109.5 . . ?
H22A C22 H22C 109.5 . . ?
H22B C22 H22C 109.5 . . ?
C19 C23 H23 119.6 . . ?
C24 C23 C19 120.8(2) . . ?
C24 C23 H23 119.6 . . ?
C23 C24 H24 120.0 . . ?
C25 C24 C23 120.1(2) . . ?
C25 C24 H24 120.0 . . ?
C24 C25 H25 119.4 . . ?
C24 C25 C26 121.3(2) . . ?
C26 C25 H25 119.4 . . ?
C18 C26 C27 121.6(2) . . ?
C25 C26 C18 118.6(2) . . ?
C25 C26 C27 119.8(2) . . ?
C26 C27 H27 107.7 . . ?
C26 C27 C28 111.3(2) . . ?
C26 C27 C29 112.0(2) . . ?
C28 C27 H27 107.7 . . ?
C29 C27 H27 107.7 . . ?
C29 C27 C28 110.3(2) . . ?
C27 C28 H28A 109.5 . . ?
C27 C28 H28B 109.5 . . ?
C27 C28 H28C 109.5 . . ?
H28A C28 H28B 109.5 . . ?
H28A C28 H28C 109.5 . . ?
H28B C28 H28C 109.5 . . ?
C27 C29 H29A 109.5 . . ?
C27 C29 H29B 109.5 . . ?
C27 C29 H29C 109.5 . . ?
H29A C29 H29B 109.5 . . ?
H29A C29 H29C 109.5 . . ?
H29B C29 H29C 109.5 . . ?
N1 C30 C31 126.49(19) . . ?
N1 C30 C42 117.93(18) . . ?
C31 C30 C42 115.58(19) . . ?
C30 C31 H31 119.1 . . ?
C30 C31 C32 121.72(19) . . ?
C32 C31 H31 119.1 . . ?
C31 C32 C33 118.26(19) . . ?
C37 C32 C31 119.30(19) . . ?
C37 C32 C33 122.43(19) . . ?
C34 C33 C32 109.5(2) . . ?
C35 C33 C32 109.4(2) . . ?
C35 C33 C34 109.3(2) . . ?
C36 C33 C32 112.43(19) . . ?
C36 C33 C34 108.1(2) . . ?
C36 C33 C35 108.0(2) . . ?
C33 C34 H34A 109.5 . . ?
C33 C34 H34B 109.5 . . ?
C33 C34 H34C 109.5 . . ?
H34A C34 H34B 109.5 . . ?
H34A C34 H34C 109.5 . . ?
H34B C34 H34C 109.5 . . ?
C33 C35 H35A 109.5 . . ?
C33 C35 H35B 109.5 . . ?
C33 C35 H35C 109.5 . . ?
H35A C35 H35B 109.5 . . ?
H35A C35 H35C 109.5 . . ?
H35B C35 H35C 109.5 . . ?
C33 C36 H36A 109.5 . . ?
C33 C36 H36B 109.5 . . ?
C33 C36 H36C 109.5 . . ?
H36A C36 H36B 109.5 . . ?
H36A C36 H36C 109.5 . . ?
H36B C36 H36C 109.5 . . ?
C32 C37 H37 119.5 . . ?
C32 C37 C38 120.94(19) . . ?
C38 C37 H37 119.5 . . ?
C37 C38 C39 126.23(18) . . ?
C42 C38 C37 117.15(19) . . ?
C42 C38 C39 116.62(18) . . ?
C38 C39 C41 108.81(17) . . ?
C38 C39 C45 107.20(16) . . ?
C40 C39 C38 111.74(17) . . ?
C40 C39 C41 108.50(18) . . ?
C40 C39 C45 112.21(17) . . ?
C45 C39 C41 108.28(16) . . ?
C39 C40 H40A 109.5 . . ?
C39 C40 H40B 109.5 . . ?
C39 C40 H40C 109.5 . . ?
H40A C40 H40B 109.5 . . ?
H40A C40 H40C 109.5 . . ?
H40B C40 H40C 109.5 . . ?
C39 C41 H41A 109.5 . . ?
C39 C41 H41B 109.5 . . ?
C39 C41 H41C 109.5 . . ?
H41A C41 H41B 109.5 . . ?
H41A C41 H41C 109.5 . . ?
H41B C41 H41C 109.5 . . ?
O1 C42 C30 114.49(17) . . ?
C38 C42 O1 120.27(18) . . ?
C38 C42 C30 125.17(19) . . ?
O1 C43 C46 114.76(17) . . ?
C45 C43 O1 120.00(18) . . ?
C45 C43 C46 125.14(19) . . ?
C43 C45 C39 116.75(18) . . ?
C43 C45 C47 117.29(19) . . ?
C47 C45 C39 125.96(18) . . ?
N2 C46 C43 117.38(18) . . ?
N2 C46 C48 126.96(19) . . ?
C43 C46 C48 115.61(18) . . ?
C45 C47 H47 119.6 . . ?
C45 C47 C49 120.81(19) . . ?
C49 C47 H47 119.6 . . ?
C46 C48 H48 119.2 . . ?
C49 C48 C46 121.56(19) . . ?
C49 C48 H48 119.2 . . ?
C47 C49 C48 119.47(19) . . ?
C47 C49 C50 122.03(19) . . ?
C48 C49 C50 118.45(19) . . ?
C51 C50 C49 108.97(18) . . ?
C52 C50 C49 110.27(18) . . ?
C52 C50 C51 108.2(2) . . ?
C53 C50 C49 112.89(19) . . ?
C53 C50 C51 107.8(2) . . ?
C53 C50 C52 108.5(2) . . ?
C50 C51 H51A 109.5 . . ?
C50 C51 H51B 109.5 . . ?
C50 C51 H51C 109.5 . . ?
H51A C51 H51B 109.5 . . ?
H51A C51 H51C 109.5 . . ?
H51B C51 H51C 109.5 . . ?
C50 C52 H52A 109.5 . . ?
C50 C52 H52B 109.5 . . ?
C50 C52 H52C 109.5 . . ?
H52A C52 H52B 109.5 . . ?
H52A C52 H52C 109.5 . . ?
H52B C52 H52C 109.5 . . ?
C50 C53 H53A 109.5 . . ?
C50 C53 H53B 109.5 . . ?
C50 C53 H53C 109.5 . . ?
H53A C53 H53B 109.5 . . ?
H53A C53 H53C 109.5 . . ?
H53B C53 H53C 109.5 . . ?
C1 Be1 In1 150.3(2) . . ?
C1 Be1 C2 44.10(19) . . ?
C1 Be1 C3 73.8(2) . . ?
C1 Be1 C5 43.9(2) . . ?
C2 Be1 In1 150.9(2) . . ?
C2 Be1 C5 74.4(2) . . ?
C3 Be1 In1 135.7(2) . . ?
C3 Be1 C2 43.59(17) . . ?
C3 Be1 C5 73.4(2) . . ?
C4 Be1 In1 127.3(2) . . ?
C4 Be1 C1 73.7(2) . . ?
C4 Be1 C2 74.1(2) . . ?
C4 Be1 C3 43.43(18) . . ?
C4 Be1 C5 43.0(2) . . ?
C5 Be1 In1 134.4(2) . . ?

loop_
_geom_bond_atom_site_label_1
_geom_bond_atom_site_label_2
_geom_bond_distance
_geom_bond_site_symmetry_2
_geom_bond_publ_flag
In1 O1 2.4239(14) . ?
In1 N1 2.1371(17) . ?
In1 N2 2.1466(17) . ?
In1 Be1 2.358(3) . ?
O1 C42 1.397(2) . ?
O1 C43 1.398(2) . ?
N1 C11 1.425(3) . ?
N1 C30 1.384(3) . ?
N2 C18 1.422(3) . ?
N2 C46 1.381(3) . ?
C1 H1 1.0000 . ?
C1 C2 1.415(5) . ?
C1 C5 1.409(7) . ?
C1 Be1 1.882(5) . ?
C2 H2 1.0000 . ?
C2 C3 1.400(5) . ?
C2 Be1 1.887(4) . ?
C3 H3 1.0000 . ?
C3 C4 1.393(5) . ?
C3 Be1 1.885(4) . ?
C4 H4 1.0000 . ?
C4 C5 1.382(6) . ?
C4 Be1 1.882(5) . ?
C5 H5 1.0000 . ?
C5 Be1 1.887(5) . ?
C6 H6A 0.9800 . ?
C6 H6B 0.9800 . ?
C6 H6C 0.9800 . ?
C6 C7 1.514(5) . ?
C7 H7 1.0000 . ?
C7 C8 1.508(4) . ?
C7 C9 1.525(4) . ?
C8 H8A 0.9800 . ?
C8 H8B 0.9800 . ?
C8 H8C 0.9800 . ?
C9 C10 1.396(3) . ?
C9 C11 1.407(3) . ?
C10 H10 0.9500 . ?
C10 C14 1.380(4) . ?
C11 C12 1.410(3) . ?
C12 C13 1.391(3) . ?
C12 C15 1.521(3) . ?
C13 H13 0.9500 . ?
C13 C14 1.382(4) . ?
C14 H14 0.9500 . ?
C15 H15 1.0000 . ?
C15 C16 1.515(4) . ?
C15 C17 1.530(4) . ?
C16 H16A 0.9800 . ?
C16 H16B 0.9800 . ?
C16 H16C 0.9800 . ?
C17 H17A 0.9800 . ?
C17 H17B 0.9800 . ?
C17 H17C 0.9800 . ?
C18 C19 1.408(3) . ?
C18 C26 1.409(3) . ?
C19 C20 1.523(3) . ?
C19 C23 1.394(3) . ?
C20 H20 1.0000 . ?
C20 C21 1.522(4) . ?
C20 C22 1.525(4) . ?
C21 H21A 0.9800 . ?
C21 H21B 0.9800 . ?
C21 H21C 0.9800 . ?
C22 H22A 0.9800 . ?
C22 H22B 0.9800 . ?
C22 H22C 0.9800 . ?
C23 H23 0.9500 . ?
C23 C24 1.377(4) . ?
C24 H24 0.9500 . ?
C24 C25 1.377(4) . ?
C25 H25 0.9500 . ?
C25 C26 1.397(3) . ?
C26 C27 1.518(3) . ?
C27 H27 1.0000 . ?
C27 C28 1.532(3) . ?
C27 C29 1.522(3) . ?
C28 H28A 0.9800 . ?
C28 H28B 0.9800 . ?
C28 H28C 0.9800 . ?
C29 H29A 0.9800 . ?
C29 H29B 0.9800 . ?
C29 H29C 0.9800 . ?
C30 C31 1.401(3) . ?
C30 C42 1.402(3) . ?
C31 H31 0.9500 . ?
C31 C32 1.402(3) . ?
C32 C33 1.538(3) . ?
C32 C37 1.398(3) . ?
C33 C34 1.537(4) . ?
C33 C35 1.534(4) . ?
C33 C36 1.527(3) . ?
C34 H34A 0.9800 . ?
C34 H34B 0.9800 . ?
C34 H34C 0.9800 . ?
C35 H35A 0.9800 . ?
C35 H35B 0.9800 . ?
C35 H35C 0.9800 . ?
C36 H36A 0.9800 . ?
C36 H36B 0.9800 . ?
C36 H36C 0.9800 . ?
C37 H37 0.9500 . ?
C37 C38 1.400(3) . ?
C38 C39 1.531(3) . ?
C38 C42 1.374(3) . ?
C39 C40 1.524(3) . ?
C39 C41 1.546(3) . ?
C39 C45 1.534(3) . ?
C40 H40A 0.9800 . ?
C40 H40B 0.9800 . ?
C40 H40C 0.9800 . ?
C41 H41A 0.9800 . ?
C41 H41B 0.9800 . ?
C41 H41C 0.9800 . ?
C43 C45 1.375(3) . ?
C43 C46 1.400(3) . ?
C45 C47 1.397(3) . ?
C46 C48 1.403(3) . ?
C47 H47 0.9500 . ?
C47 C49 1.398(3) . ?
C48 H48 0.9500 . ?
C48 C49 1.401(3) . ?
C49 C50 1.537(3) . ?
C50 C51 1.536(3) . ?
C50 C52 1.529(3) . ?
C50 C53 1.526(3) . ?
C51 H51A 0.9800 . ?
C51 H51B 0.9800 . ?
C51 H51C 0.9800 . ?
C52 H52A 0.9800 . ?
C52 H52B 0.9800 . ?
C52 H52C 0.9800 . ?
C53 H53A 0.9800 . ?
C53 H53B 0.9800 . ?
C53 H53C 0.9800 . ?

loop_
_geom_torsion_atom_site_label_1
_geom_torsion_atom_site_label_2
_geom_torsion_atom_site_label_3
_geom_torsion_atom_site_label_4
_geom_torsion
_geom_torsion_site_symmetry_1
_geom_torsion_site_symmetry_2
_geom_torsion_site_symmetry_3
_geom_torsion_site_symmetry_4
_geom_torsion_publ_flag
In1 O1 C42 C30 -4.3(2) . . . . ?
In1 O1 C42 C38 172.74(15) . . . . ?
In1 O1 C43 C45 -172.21(14) . . . . ?
In1 O1 C43 C46 4.5(2) . . . . ?
In1 N1 C11 C9 91.1(2) . . . . ?
In1 N1 C11 C12 -88.6(2) . . . . ?
In1 N1 C30 C31 -177.77(17) . . . . ?
In1 N1 C30 C42 1.4(3) . . . . ?
In1 N2 C18 C19 -80.9(2) . . . . ?
In1 N2 C18 C26 95.5(2) . . . . ?
In1 N2 C46 C43 -1.0(3) . . . . ?
In1 N2 C46 C48 176.65(16) . . . . ?
O1 C43 C45 C39 -1.6(3) . . . . ?
O1 C43 C45 C47 179.03(17) . . . . ?
O1 C43 C46 N2 -2.6(3) . . . . ?
O1 C43 C46 C48 179.47(17) . . . . ?
N1 C11 C12 C13 -179.1(2) . . . . ?
N1 C11 C12 C15 3.1(3) . . . . ?
N1 C30 C31 C32 175.7(2) . . . . ?
N1 C30 C42 O1 2.3(3) . . . . ?
N1 C30 C42 C38 -174.6(2) . . . . ?
N2 C18 C19 C20 -5.4(3) . . . . ?
N2 C18 C19 C23 177.0(2) . . . . ?
N2 C18 C26 C25 -178.0(2) . . . . ?
N2 C18 C26 C27 0.5(3) . . . . ?
N2 C46 C48 C49 -174.7(2) . . . . ?
C1 C2 C3 C4 0.6(4) . . . . ?
C1 C2 C3 Be1 56.8(3) . . . . ?
C1 C2 Be1 In1 135.5(5) . . . . ?
C1 C2 Be1 C3 -120.2(4) . . . . ?
C1 C2 Be1 C4 -82.9(3) . . . . ?
C1 C2 Be1 C5 -38.1(3) . . . . ?
C1 C5 Be1 In1 -137.4(3) . . . . ?
C1 C5 Be1 C2 38.3(2) . . . . ?
C1 C5 Be1 C3 83.7(3) . . . . ?
C1 C5 Be1 C4 121.4(3) . . . . ?
C2 C1 C5 C4 -0.2(4) . . . . ?
C2 C1 C5 Be1 -56.6(3) . . . . ?
C2 C1 Be1 In1 -136.5(5) . . . . ?
C2 C1 Be1 C3 38.4(2) . . . . ?
C2 C1 Be1 C4 83.7(3) . . . . ?
C2 C1 Be1 C5 121.0(4) . . . . ?
C2 C3 C4 C5 -0.7(4) . . . . ?
C2 C3 C4 Be1 56.2(3) . . . . ?
C2 C3 Be1 In1 137.6(3) . . . . ?
C2 C3 Be1 C1 -38.8(3) . . . . ?
C2 C3 Be1 C4 -122.0(4) . . . . ?
C2 C3 Be1 C5 -84.6(3) . . . . ?
C3 C2 Be1 In1 -104.4(5) . . . . ?
C3 C2 Be1 C1 120.2(4) . . . . ?
C3 C2 Be1 C4 37.3(3) . . . . ?
C3 C2 Be1 C5 82.1(3) . . . . ?
C3 C4 C5 C1 0.6(4) . . . . ?
C3 C4 C5 Be1 56.8(3) . . . . ?
C3 C4 Be1 In1 120.3(3) . . . . ?
C3 C4 Be1 C1 -83.4(3) . . . . ?
C3 C4 Be1 C2 -37.4(2) . . . . ?
C3 C4 Be1 C5 -121.5(4) . . . . ?
C4 C3 Be1 In1 -100.4(4) . . . . ?
C4 C3 Be1 C1 83.2(3) . . . . ?
C4 C3 Be1 C2 122.0(4) . . . . ?
C4 C3 Be1 C5 37.4(3) . . . . ?
C4 C5 Be1 In1 101.2(3) . . . . ?
C4 C5 Be1 C1 -121.4(3) . . . . ?
C4 C5 Be1 C2 -83.2(3) . . . . ?
C4 C5 Be1 C3 -37.7(2) . . . . ?
C5 C1 C2 C3 -0.3(4) . . . . ?
C5 C1 C2 Be1 56.7(3) . . . . ?
C5 C1 Be1 In1 102.4(5) . . . . ?
C5 C1 Be1 C2 -121.0(4) . . . . ?
C5 C1 Be1 C3 -82.7(3) . . . . ?
C5 C1 Be1 C4 -37.3(3) . . . . ?
C5 C4 Be1 In1 -118.2(3) . . . . ?
C5 C4 Be1 C1 38.0(2) . . . . ?
C5 C4 Be1 C2 84.0(3) . . . . ?
C5 C4 Be1 C3 121.5(4) . . . . ?
C6 C7 C9 C10 -78.0(4) . . . . ?
C6 C7 C9 C11 100.0(4) . . . . ?
C7 C9 C10 C14 176.4(3) . . . . ?
C7 C9 C11 N1 2.6(4) . . . . ?
C7 C9 C11 C12 -177.8(2) . . . . ?
C8 C7 C9 C10 44.8(4) . . . . ?
C8 C7 C9 C11 -137.2(3) . . . . ?
C9 C10 C14 C13 1.5(5) . . . . ?
C9 C11 C12 C13 1.3(3) . . . . ?
C9 C11 C12 C15 -176.5(2) . . . . ?
C10 C9 C11 N1 -179.4(2) . . . . ?
C10 C9 C11 C12 0.3(4) . . . . ?
C11 N1 C30 C31 17.8(3) . . . . ?
C11 N1 C30 C42 -163.04(19) . . . . ?
C11 C9 C10 C14 -1.6(4) . . . . ?
C11 C12 C13 C14 -1.5(4) . . . . ?
C11 C12 C15 C16 -117.7(3) . . . . ?
C11 C12 C15 C17 117.6(3) . . . . ?
C12 C13 C14 C10 0.1(4) . . . . ?
C13 C12 C15 C16 64.5(3) . . . . ?
C13 C12 C15 C17 -60.2(3) . . . . ?
C15 C12 C13 C14 176.4(2) . . . . ?
C18 N2 C46 C43 169.71(18) . . . . ?
C18 N2 C46 C48 -12.6(3) . . . . ?
C18 C19 C20 C21 151.7(2) . . . . ?
C18 C19 C20 C22 -84.4(3) . . . . ?
C18 C19 C23 C24 0.6(4) . . . . ?
C18 C26 C27 C28 -120.8(2) . . . . ?
C18 C26 C27 C29 115.1(2) . . . . ?
C19 C18 C26 C25 -1.6(3) . . . . ?
C19 C18 C26 C27 176.9(2) . . . . ?
C19 C23 C24 C25 -0.8(5) . . . . ?
C20 C19 C23 C24 -176.9(3) . . . . ?
C23 C19 C20 C21 -30.8(4) . . . . ?
C23 C19 C20 C22 93.1(3) . . . . ?
C23 C24 C25 C26 -0.2(5) . . . . ?
C24 C25 C26 C18 1.5(4) . . . . ?
C24 C25 C26 C27 -177.1(3) . . . . ?
C25 C26 C27 C28 57.6(3) . . . . ?
C25 C26 C27 C29 -66.4(3) . . . . ?
C26 C18 C19 C20 178.2(2) . . . . ?
C26 C18 C19 C23 0.6(4) . . . . ?
C30 N1 C11 C9 -103.8(2) . . . . ?
C30 N1 C11 C12 76.5(3) . . . . ?
C30 C31 C32 C33 -178.6(2) . . . . ?
C30 C31 C32 C37 0.5(3) . . . . ?
C31 C30 C42 O1 -178.44(18) . . . . ?
C31 C30 C42 C38 4.6(3) . . . . ?
C31 C32 C33 C34 -60.8(3) . . . . ?
C31 C32 C33 C35 59.0(3) . . . . ?
C31 C32 C33 C36 178.9(2) . . . . ?
C31 C32 C37 C38 1.6(3) . . . . ?
C32 C37 C38 C39 179.0(2) . . . . ?
C32 C37 C38 C42 -0.6(3) . . . . ?
C33 C32 C37 C38 -179.2(2) . . . . ?
C37 C32 C33 C34 120.0(3) . . . . ?
C37 C32 C33 C35 -120.2(3) . . . . ?
C37 C32 C33 C36 -0.2(3) . . . . ?
C37 C38 C39 C40 18.2(3) . . . . ?
C37 C38 C39 C41 -101.6(2) . . . . ?
C37 C38 C39 C45 141.5(2) . . . . ?
C37 C38 C42 O1 -179.44(18) . . . . ?
C37 C38 C42 C30 -2.7(3) . . . . ?
C38 C39 C45 C43 39.2(2) . . . . ?
C38 C39 C45 C47 -141.4(2) . . . . ?
C39 C38 C42 O1 0.9(3) . . . . ?
C39 C38 C42 C30 177.67(19) . . . . ?
C39 C45 C47 C49 -179.54(19) . . . . ?
C40 C39 C45 C43 162.25(18) . . . . ?
C40 C39 C45 C47 -18.4(3) . . . . ?
C41 C39 C45 C43 -78.0(2) . . . . ?
C41 C39 C45 C47 101.3(2) . . . . ?
C42 O1 C43 C45 -39.5(2) . . . . ?
C42 O1 C43 C46 137.17(18) . . . . ?
C42 C30 C31 C32 -3.4(3) . . . . ?
C42 C38 C39 C40 -162.18(19) . . . . ?
C42 C38 C39 C41 78.0(2) . . . . ?
C42 C38 C39 C45 -38.9(2) . . . . ?
C43 O1 C42 C30 -137.12(18) . . . . ?
C43 O1 C42 C38 40.0(3) . . . . ?
C43 C45 C47 C49 -0.2(3) . . . . ?
C43 C46 C48 C49 3.0(3) . . . . ?
C45 C43 C46 N2 173.88(19) . . . . ?
C45 C43 C46 C48 -4.0(3) . . . . ?
C45 C47 C49 C48 -0.7(3) . . . . ?
C45 C47 C49 C50 -178.13(19) . . . . ?
C46 N2 C18 C19 107.8(2) . . . . ?
C46 N2 C18 C26 -75.8(3) . . . . ?
C46 C43 C45 C39 -177.88(18) . . . . ?
C46 C43 C45 C47 2.7(3) . . . . ?
C46 C48 C49 C47 -0.8(3) . . . . ?
C46 C48 C49 C50 176.74(19) . . . . ?
C47 C49 C50 C51 116.1(2) . . . . ?
C47 C49 C50 C52 -125.2(2) . . . . ?
C47 C49 C50 C53 -3.7(3) . . . . ?
C48 C49 C50 C51 -61.3(3) . . . . ?
C48 C49 C50 C52 57.3(3) . . . . ?
C48 C49 C50 C53 178.9(2) . . . . ?
Be1 C1 C2 C3 -57.0(3) . . . . ?
Be1 C1 C5 C4 56.5(3) . . . . ?
Be1 C2 C3 C4 -56.2(3) . . . . ?
Be1 C3 C4 C5 -57.0(3) . . . . ?
Be1 C4 C5 C1 -56.2(3) . . . . ?

loop_
_exptl_oxdiff_crystal_face_indexfrac_h
_exptl_oxdiff_crystal_face_indexfrac_k
_exptl_oxdiff_crystal_face_indexfrac_l
_exptl_oxdiff_crystal_face_x
_exptl_oxdiff_crystal_face_y
_exptl_oxdiff_crystal_face_z
-7.8504 4.2046 -0.8325 0.4355 -0.0563 0.8984
-1.0141 -3.1299 11.4422 0.0253 0.9444 -0.3279
6.7300 -7.8886 -5.2012 -0.0104 -0.4390 -0.8984
4.7598 -8.5607 3.6799 0.0090 0.2958 -0.9552
-6.0377 8.8825 0.2105 -0.0005 0.0267 0.9996
-5.1798 3.1912 11.1118 0.0239 0.9236 0.3825
8.1985 0.4417 1.3452 -0.7367 0.0979 -0.6691
1.3908 12.0814 1.3374 -0.8237 0.1079 0.5566
-1.2092 -12.1364 -1.3136 0.8112 -0.1062 -0.5751
7.6002 4.7714 -7.5878 -0.7466 -0.6372 -0.1912
3.8520 9.4448 -7.2310 -0.7043 -0.6019 0.3764
1.3867 5.5927 -10.6627 -0.2111 -0.8808 0.4239
-7.1123 -0.0552 -4.0647 0.6803 -0.3237 0.6576
